data_4084615
loop_
_publ_author_name
'Chlupat\'y, Tom\'a\<s'
'R\%u\<zi\<ckov\'a, Zde\<nka'
'Hor\'a\<cek, Michal'
'Merna, Jan'
'Alonso, Mercedes'
'De Proft, Frank'
'R\%u\<zi\<cka, Ale\<s'

_publ_section_title
;
 Reactivity of Tin(II) Guanidinate with 1,2- and 1,3-Diones: Oxidative
 Cycloaddition or Ligand Substitution ?
;
_journal_issue 11
_journal_name_full Organometallics
_journal_page_first 2202
_journal_paper_doi 10.1021/om500873a
_journal_volume 34
_journal_year 2015
_chemical_formula_moiety 'C48 H64 Cl4 N6 O2 Si4 Sn, 2(C4 H8 O)'
_chemical_formula_sum 'C56 H80 Cl4 N6 O4 Si4 Sn'
_chemical_formula_weight 1274.11
_chemical_name_systematic
; 
 ? 
;
_space_group_IT_number 14
_symmetry_cell_setting monoclinic
_symmetry_space_group_name_Hall '-P 2ybc'
_symmetry_space_group_name_H-M 'P 1 21/c 1'
_atom_sites_solution_hydrogens geom
_atom_sites_solution_primary direct
_atom_sites_solution_secondary difmap
_audit_creation_method SHELXL-97
_cell_angle_alpha 90
_cell_angle_beta 95.699(12)
_cell_angle_gamma 90
_cell_formula_units_Z 4
_cell_length_a 21.794(3)
_cell_length_b 12.0940(10)
_cell_length_c 23.9110(19)
_cell_measurement_reflns_used 42486
_cell_measurement_temperature 150(1)
_cell_measurement_theta_max 27.5
_cell_measurement_theta_min 1
_cell_volume 6271.2(11)
_computing_cell_refinement 'COLLECT and DENZO'
_computing_data_collection 'COLLECT (Hooft, 1998) and DENZO (Otwinowski & Minor, 1997)'
_computing_data_reduction 'COLLECT and DENZO'
_computing_molecular_graphics 'PLATON (Spek, 2003)'
_computing_publication_material 'SHELXL-97 (Sheldrick, 2008)'
_computing_structure_refinement 'SHELXL-97 (Sheldrick, 1997)'
_computing_structure_solution 'SIR92 (Altomare et al., 1994)'
_diffrn_ambient_temperature 150(1)
_diffrn_detector_area_resol_mean 9.091
_diffrn_measured_fraction_theta_full 0.981
_diffrn_measured_fraction_theta_max 0.981
_diffrn_measurement_device_type 'Bruker Nonius KappaCCD area detector'
_diffrn_measurement_method '\f and \w scans to fill the Ewald sphere'
_diffrn_radiation_monochromator graphite
_diffrn_radiation_source 'fine-focus sealed tube'
_diffrn_radiation_type MoK\a
_diffrn_radiation_wavelength 0.71073
_diffrn_reflns_av_R_equivalents 0.0598
_diffrn_reflns_av_sigmaI/netI 0.0558
_diffrn_reflns_limit_h_max 25
_diffrn_reflns_limit_h_min -28
_diffrn_reflns_limit_k_max 15
_diffrn_reflns_limit_k_min -14
_diffrn_reflns_limit_l_max 30
_diffrn_reflns_limit_l_min -28
_diffrn_reflns_number 42427
_diffrn_reflns_theta_full 26.80
_diffrn_reflns_theta_max 26.80
_diffrn_reflns_theta_min 1.71
_diffrn_standards_number 0
_exptl_absorpt_coefficient_mu 0.702
_exptl_absorpt_correction_T_max 0.903
_exptl_absorpt_correction_T_min 0.872
_exptl_absorpt_correction_type integration
_exptl_absorpt_process_details
;
Gaussian integration (Coppens, 1970)
;
_exptl_crystal_colour colourless
_exptl_crystal_density_diffrn 1.349
_exptl_crystal_density_method 'not measured'
_exptl_crystal_description plate
_exptl_crystal_F_000 2656
_exptl_crystal_size_max 0.35
_exptl_crystal_size_mid 0.33
_exptl_crystal_size_min 0.19
_refine_diff_density_max 0.837
_refine_diff_density_min -0.725
_refine_diff_density_rms 0.107
_refine_ls_extinction_method none
_refine_ls_goodness_of_fit_ref 1.130
_refine_ls_hydrogen_treatment constr
_refine_ls_matrix_type full
_refine_ls_number_parameters 676
_refine_ls_number_reflns 13164
_refine_ls_number_restraints 0
_refine_ls_restrained_S_all 1.130
_refine_ls_R_factor_all 0.0833
_refine_ls_R_factor_gt 0.0500
_refine_ls_shift/su_max 0.001
_refine_ls_shift/su_mean 0.000
_refine_ls_structure_factor_coef Fsqd
_refine_ls_weighting_details 'calc w=1/[\s^2^(Fo^2^)+(0.0136P)^2^+18.8361P] where P=(Fo^2^+2Fc^2^)/3'
_refine_ls_weighting_scheme calc
_refine_ls_wR_factor_gt 0.0898
_refine_ls_wR_factor_ref 0.1066
_reflns_number_gt 9716
_reflns_number_total 13164
_reflns_threshold_expression >2sigma(I)
_cod_data_source_file om500873a_si_001.cif
_cod_data_source_block 3
_cod_depositor_comments 'Adding full bibliography for 4084614--4084619.cif.'
_cod_original_cell_volume 6271.2(12)
_cod_original_sg_symbol_H-M 'P 21/c'
_cod_database_code 4084615

loop_
_symmetry_equiv_pos_as_xyz
'x, y, z'
'-x, y+1/2, -z+1/2'
'-x, -y, -z'
'x, -y-1/2, z-1/2'

loop_
_atom_site_label
_atom_site_type_symbol
_atom_site_fract_x
_atom_site_fract_y
_atom_site_fract_z
_atom_site_U_iso_or_equiv
_atom_site_adp_type
_atom_site_occupancy
_atom_site_symmetry_multiplicity
_atom_site_calc_flag
_atom_site_refinement_flags
Sn1 Sn 0.248078(12) 0.22454(2) 0.298529(11) 0.01757(7) Uani 1 1 d .
Cl2 Cl 0.29635(6) 0.70643(9) 0.16115(6) 0.0484(3) Uani 1 1 d .
Si1 Si 0.42232(6) -0.06051(10) 0.33096(5) 0.0312(3) Uani 1 1 d .
Cl4 Cl 0.13089(6) 0.37208(10) 0.12398(5) 0.0381(3) Uani 1 1 d .
Si3 Si 0.03324(5) 0.08183(10) 0.31073(5) 0.0281(3) Uani 1 1 d .
Si4 Si 0.09066(5) 0.11727(9) 0.43550(5) 0.0249(2) Uani 1 1 d .
Cl1 Cl 0.35500(6) 0.57945(9) 0.26924(5) 0.0422(3) Uani 1 1 d .
Si2 Si 0.46815(5) 0.17277(12) 0.37725(5) 0.0332(3) Uani 1 1 d .
Cl3 Cl 0.18371(6) 0.60089(11) 0.08794(5) 0.0480(3) Uani 1 1 d .
O2 O 0.20155(12) 0.2747(2) 0.22407(10) 0.0233(6) Uani 1 1 d .
N4 N 0.18259(14) 0.0968(2) 0.30901(13) 0.0195(7) Uani 1 1 d .
N5 N 0.17400(14) 0.2580(2) 0.35024(13) 0.0192(7) Uani 1 1 d .
O1 O 0.29046(12) 0.3740(2) 0.29120(11) 0.0247(6) Uani 1 1 d .
N1 N 0.32496(14) 0.1272(3) 0.27539(13) 0.0207(7) Uani 1 1 d .
N3 N 0.41068(15) 0.0823(3) 0.34433(13) 0.0240(7) Uani 1 1 d .
N2 N 0.31778(15) 0.1780(3) 0.36296(13) 0.0205(7) Uani 1 1 d .
N6 N 0.09470(14) 0.1220(3) 0.36153(13) 0.0209(7) Uani 1 1 d .
C48 C 0.22020(18) 0.3752(3) 0.20933(16) 0.0233(8) Uani 1 1 d .
C44 C 0.29267(19) 0.5248(3) 0.22757(18) 0.0269(9) Uani 1 1 d .
C2 C 0.35651(18) 0.1114(3) 0.22676(16) 0.0221(8) Uani 1 1 d .
C23 C 0.17999(17) -0.0205(3) 0.30527(16) 0.0203(8) Uani 1 1 d .
C22 C 0.14887(17) 0.1575(3) 0.34149(15) 0.0186(8) Uani 1 1 d .
C12 C 0.33190(19) 0.1594(4) 0.54040(17) 0.0282(9) Uani 1 1 d .
C9 C 0.32437(17) 0.1695(3) 0.42287(15) 0.0198(8) Uani 1 1 d .
C27 C 0.17596(18) -0.1858(3) 0.24851(17) 0.0234(8) Uani 1 1 d .
H27 H 0.1755 -0.2187 0.2133 0.028 Uiso 1 1 d R
C35 C 0.17047(19) 0.4166(3) 0.41163(17) 0.0260(9) Uani 1 1 d .
H35 H 0.2099 0.3989 0.4275 0.031 Uiso 1 1 d R
C47 C 0.19370(19) 0.4313(3) 0.16263(17) 0.0265(9) Uani 1 1 d .
C25 C 0.17782(19) -0.2005(3) 0.34766(17) 0.0260(9) Uani 1 1 d .
H25 H 0.1776 -0.2438 0.3798 0.031 Uiso 1 1 d R
C30 C 0.14185(18) 0.3510(3) 0.36917(16) 0.0212(8) Uani 1 1 d .
C3 C 0.41178(19) 0.1658(4) 0.21969(17) 0.0286(9) Uani 1 1 d .
H3 H 0.4284 0.2155 0.2468 0.034 Uiso 1 1 d R
C43 C 0.26921(19) 0.4249(3) 0.24349(17) 0.0257(9) Uani 1 1 d .
C46 C 0.2171(2) 0.5338(4) 0.14732(18) 0.0307(10) Uani 1 1 d .
C45 C 0.2667(2) 0.5803(3) 0.17929(19) 0.0318(10) Uani 1 1 d .
C32 C 0.0534(2) 0.4708(3) 0.36620(18) 0.0301(10) Uani 1 1 d .
H32 H 0.0139 0.4885 0.3505 0.036 Uiso 1 1 d R
C6 C 0.3620(2) 0.0251(4) 0.13684(17) 0.0333(10) Uani 1 1 d .
H6 H 0.3440 -0.0205 0.1085 0.040 Uiso 1 1 d R
C24 C 0.18107(18) -0.0868(3) 0.35309(16) 0.0236(8) Uani 1 1 d .
H24 H 0.1841 -0.0547 0.3886 0.028 Uiso 1 1 d R
C14 C 0.32226(17) 0.2649(3) 0.45440(16) 0.0239(8) Uani 1 1 d .
H14 H 0.3185 0.3332 0.4365 0.029 Uiso 1 1 d R
C26 C 0.17473(18) -0.2521(3) 0.29571(17) 0.0247(9) Uani 1 1 d .
C1 C 0.35303(18) 0.1274(3) 0.32821(16) 0.0208(8) Uani 1 1 d .
C42 C 0.0403(2) 0.2257(4) 0.46195(18) 0.0353(10) Uani 1 1 d .
H42A H 0.0559 0.2974 0.4535 0.042 Uiso 1 1 d R
H42B H 0.0400 0.2181 0.5019 0.042 Uiso 1 1 d R
H42C H -0.0009 0.2177 0.4441 0.042 Uiso 1 1 d R
C11 C 0.3337(2) 0.0634(4) 0.50832(17) 0.0300(10) Uani 1 1 d .
H11 H 0.3374 -0.0047 0.5263 0.036 Uiso 1 1 d R
C31 C 0.08309(19) 0.3798(3) 0.34628(17) 0.0262(9) Uani 1 1 d .
H31 H 0.0634 0.3376 0.3174 0.031 Uiso 1 1 d R
C40 C 0.1693(2) 0.1322(4) 0.47133(17) 0.0328(10) Uani 1 1 d .
H40A H 0.1951 0.0744 0.4593 0.039 Uiso 1 1 d R
H40B H 0.1677 0.1272 0.5112 0.039 Uiso 1 1 d R
H40C H 0.1858 0.2028 0.4622 0.039 Uiso 1 1 d R
C28 C 0.17845(18) -0.0705(3) 0.25299(16) 0.0229(8) Uani 1 1 d .
H28 H 0.1789 -0.0274 0.2208 0.028 Uiso 1 1 d R
C19 C 0.4453(2) 0.3185(4) 0.3617(2) 0.0425(12) Uani 1 1 d .
H19A H 0.4332 0.3262 0.3222 0.051 Uiso 1 1 d R
H19B H 0.4795 0.3666 0.3723 0.051 Uiso 1 1 d R
H19C H 0.4114 0.3378 0.3824 0.051 Uiso 1 1 d R
C33 C 0.0815(2) 0.5364(3) 0.40875(18) 0.0302(10) Uani 1 1 d .
C38 C 0.0218(2) -0.0702(4) 0.3038(2) 0.0383(11) Uani 1 1 d .
H38A H 0.0574 -0.1029 0.2899 0.046 Uiso 1 1 d R
H38B H -0.0139 -0.0848 0.2781 0.046 Uiso 1 1 d R
H38C H 0.0161 -0.1012 0.3399 0.046 Uiso 1 1 d R
C13 C 0.32515(18) 0.2599(4) 0.51258(16) 0.0266(9) Uani 1 1 d .
H13 H 0.3228 0.3248 0.5331 0.032 Uiso 1 1 d R
C34 C 0.1407(2) 0.5082(3) 0.43054(19) 0.0327(10) Uani 1 1 d .
H34 H 0.1610 0.5518 0.4586 0.039 Uiso 1 1 d R
C5 C 0.4179(2) 0.0762(4) 0.13022(17) 0.0318(10) Uani 1 1 d .
C50 C 0.2915(4) 0.7201(9) 0.4718(4) 0.129(4) Uani 1 1 d .
H50A H 0.2854 0.7822 0.4462 0.155 Uiso 1 1 d R
H50B H 0.2564 0.7141 0.4937 0.155 Uiso 1 1 d R
C10 C 0.32984(19) 0.0680(3) 0.45015(17) 0.0253(9) Uani 1 1 d .
H10 H 0.3309 0.0032 0.4294 0.030 Uiso 1 1 d R
C4 C 0.4415(2) 0.1464(4) 0.17268(18) 0.0343(10) Uani 1 1 d .
H4 H 0.4788 0.1818 0.1694 0.041 Uiso 1 1 d R
C51 C 0.3023(4) 0.6113(9) 0.4425(6) 0.165(6) Uani 1 1 d .
H51A H 0.2815 0.5500 0.4587 0.197 Uiso 1 1 d R
H51B H 0.2873 0.6178 0.4031 0.197 Uiso 1 1 d R
C7 C 0.3321(2) 0.0417(4) 0.18455(17) 0.0294(9) Uani 1 1 d .
H7 H 0.2952 0.0051 0.1883 0.035 Uiso 1 1 d R
C29 C 0.1704(2) -0.3765(3) 0.29118(19) 0.0340(10) Uani 1 1 d .
H29A H 0.2051 -0.4094 0.3129 0.041 Uiso 1 1 d R
H29B H 0.1702 -0.3981 0.2525 0.041 Uiso 1 1 d R
H29C H 0.1329 -0.4009 0.3053 0.041 Uiso 1 1 d R
C54 C 0.1203(4) 0.5490(6) 0.5927(3) 0.085(2) Uani 1 1 d .
H54A H 0.0941 0.5777 0.5609 0.102 Uiso 1 1 d R
H54B H 0.1053 0.5740 0.6275 0.102 Uiso 1 1 d R
C39 C -0.0387(2) 0.1436(4) 0.3331(2) 0.0451(13) Uani 1 1 d .
H39A H -0.0467 0.1130 0.3687 0.054 Uiso 1 1 d R
H39B H -0.0727 0.1273 0.3056 0.054 Uiso 1 1 d R
H39C H -0.0339 0.2223 0.3366 0.054 Uiso 1 1 d R
C37 C 0.0490(2) 0.1391(4) 0.24113(18) 0.0368(11) Uani 1 1 d .
H37A H 0.0700 0.2086 0.2466 0.044 Uiso 1 1 d R
H37B H 0.0108 0.1499 0.2182 0.044 Uiso 1 1 d R
H37C H 0.0743 0.0882 0.2229 0.044 Uiso 1 1 d R
C8 C 0.4505(2) 0.0598(5) 0.0779(2) 0.0456(13) Uani 1 1 d .
H8A H 0.4425 0.1217 0.0531 0.055 Uiso 1 1 d R
H8B H 0.4358 -0.0067 0.0592 0.055 Uiso 1 1 d R
H8C H 0.4941 0.0538 0.0882 0.055 Uiso 1 1 d R
C36 C 0.0494(2) 0.6368(4) 0.4297(2) 0.0496(14) Uani 1 1 d .
H36A H 0.0296 0.6770 0.3983 0.060 Uiso 1 1 d R
H36B H 0.0792 0.6835 0.4504 0.060 Uiso 1 1 d R
H36C H 0.0190 0.6138 0.4538 0.060 Uiso 1 1 d R
C49 C 0.3473(4) 0.7322(8) 0.5070(4) 0.110(3) Uani 1 1 d .
H49A H 0.3631 0.8067 0.5042 0.132 Uiso 1 1 d R
H49B H 0.3393 0.7198 0.5457 0.132 Uiso 1 1 d R
C21 C 0.4836(2) 0.1548(5) 0.45446(19) 0.0468(13) Uani 1 1 d .
H21A H 0.4455 0.1590 0.4713 0.056 Uiso 1 1 d R
H21B H 0.5109 0.2123 0.4695 0.056 Uiso 1 1 d R
H21C H 0.5025 0.0841 0.4626 0.056 Uiso 1 1 d R
C41 C 0.0595(2) -0.0210(4) 0.4515(2) 0.0372(11) Uani 1 1 d .
H41A H 0.0182 -0.0280 0.4339 0.045 Uiso 1 1 d R
H41B H 0.0594 -0.0287 0.4914 0.045 Uiso 1 1 d R
H41C H 0.0849 -0.0776 0.4376 0.045 Uiso 1 1 d R
C18 C 0.4635(2) -0.1177(4) 0.3967(2) 0.0473(13) Uani 1 1 d .
H18A H 0.5044 -0.0875 0.4019 0.057 Uiso 1 1 d R
H18B H 0.4658 -0.1967 0.3940 0.057 Uiso 1 1 d R
H18C H 0.4416 -0.0979 0.4281 0.057 Uiso 1 1 d R
C16 C 0.3460(2) -0.1269(4) 0.3177(2) 0.0405(12) Uani 1 1 d .
H16A H 0.3197 -0.1018 0.3450 0.049 Uiso 1 1 d R
H16B H 0.3506 -0.2057 0.3205 0.049 Uiso 1 1 d R
H16C H 0.3279 -0.1078 0.2807 0.049 Uiso 1 1 d R
C20 C 0.5405(2) 0.1415(5) 0.3459(2) 0.0549(15) Uani 1 1 d .
H20A H 0.5549 0.0692 0.3575 0.066 Uiso 1 1 d R
H20B H 0.5712 0.1955 0.3582 0.066 Uiso 1 1 d R
H20C H 0.5330 0.1437 0.3056 0.066 Uiso 1 1 d R
O3 O 0.3919(4) 0.6595(6) 0.4916(4) 0.173(4) Uani 1 1 d .
C15 C 0.3356(2) 0.1533(4) 0.60391(18) 0.0411(12) Uani 1 1 d .
H15A H 0.3752 0.1791 0.6198 0.049 Uiso 1 1 d R
H15B H 0.3299 0.0780 0.6150 0.049 Uiso 1 1 d R
H15C H 0.3039 0.1986 0.6172 0.049 Uiso 1 1 d R
O4 O 0.2178(2) 0.4976(5) 0.5638(2) 0.1016(18) Uani 1 1 d .
C17 C 0.4678(2) -0.0898(4) 0.27098(19) 0.0460(13) Uani 1 1 d .
H17A H 0.4493 -0.0528 0.2380 0.055 Uiso 1 1 d R
H17B H 0.4683 -0.1681 0.2643 0.055 Uiso 1 1 d R
H17C H 0.5093 -0.0638 0.2796 0.055 Uiso 1 1 d R
C52 C 0.3642(5) 0.6008(9) 0.4459(4) 0.132(4) Uani 1 1 d .
H52A H 0.3817 0.6256 0.4123 0.158 Uiso 1 1 d R
H52B H 0.3736 0.5229 0.4511 0.158 Uiso 1 1 d R
C53 C 0.1866(4) 0.5817(6) 0.5892(3) 0.098(3) Uani 1 1 d .
H53A H 0.1893 0.6500 0.5683 0.117 Uiso 1 1 d R
H53B H 0.2065 0.5932 0.6269 0.117 Uiso 1 1 d R
C55 C 0.1265(3) 0.4213(6) 0.5905(4) 0.082(2) Uani 1 1 d .
H55A H 0.1150 0.3876 0.6247 0.098 Uiso 1 1 d R
H55B H 0.1010 0.3908 0.5586 0.098 Uiso 1 1 d R
C56 C 0.1909(3) 0.4043(6) 0.5836(3) 0.076(2) Uani 1 1 d .
H56A H 0.2122 0.3863 0.6200 0.091 Uiso 1 1 d R
H56B H 0.1956 0.3422 0.5586 0.091 Uiso 1 1 d R

loop_
_atom_site_aniso_label
_atom_site_aniso_U_11
_atom_site_aniso_U_22
_atom_site_aniso_U_33
_atom_site_aniso_U_23
_atom_site_aniso_U_13
_atom_site_aniso_U_12
Sn1 0.01956(13) 0.01619(12) 0.01741(12) 0.00051(11) 0.00403(9) -0.00036(11)
Cl2 0.0463(7) 0.0271(6) 0.0766(9) 0.0237(6) 0.0303(7) 0.0049(5)
Si1 0.0366(7) 0.0341(7) 0.0236(6) 0.0012(5) 0.0066(5) 0.0155(5)
Cl4 0.0448(7) 0.0421(6) 0.0264(5) 0.0051(5) -0.0023(5) 0.0053(5)
Si3 0.0213(6) 0.0277(6) 0.0349(7) -0.0063(5) 0.0011(5) -0.0015(5)
Si4 0.0275(6) 0.0239(6) 0.0253(6) -0.0010(5) 0.0120(5) -0.0013(5)
Cl1 0.0425(7) 0.0277(6) 0.0575(8) 0.0004(5) 0.0099(6) -0.0128(5)
Si2 0.0216(6) 0.0503(8) 0.0277(6) -0.0004(6) 0.0022(5) -0.0040(5)
Cl3 0.0603(8) 0.0446(7) 0.0408(7) 0.0232(6) 0.0142(6) 0.0159(6)
O2 0.0295(15) 0.0194(13) 0.0207(13) 0.0038(11) 0.0012(11) -0.0010(12)
N4 0.0228(17) 0.0160(15) 0.0207(16) -0.0004(13) 0.0072(13) -0.0010(13)
N5 0.0225(17) 0.0158(16) 0.0199(16) -0.0005(12) 0.0051(13) -0.0015(13)
O1 0.0258(15) 0.0218(14) 0.0265(15) 0.0031(12) 0.0024(12) -0.0022(12)
N1 0.0200(17) 0.0229(17) 0.0199(16) -0.0010(13) 0.0053(13) -0.0010(13)
N3 0.0215(18) 0.0306(19) 0.0200(17) 0.0011(14) 0.0029(13) 0.0058(14)
N2 0.0243(18) 0.0209(16) 0.0170(16) -0.0023(13) 0.0052(13) -0.0009(13)
N6 0.0191(17) 0.0194(16) 0.0250(17) -0.0014(13) 0.0059(13) -0.0005(13)
C48 0.028(2) 0.022(2) 0.021(2) 0.0049(16) 0.0071(17) 0.0035(17)
C44 0.030(2) 0.0180(19) 0.034(2) -0.0005(17) 0.0115(18) 0.0018(17)
C2 0.028(2) 0.022(2) 0.0172(19) 0.0029(15) 0.0060(16) 0.0054(16)
C23 0.019(2) 0.0168(19) 0.026(2) -0.0007(16) 0.0053(16) -0.0011(15)
C22 0.021(2) 0.0178(18) 0.0167(18) 0.0004(15) -0.0010(15) -0.0006(15)
C12 0.023(2) 0.041(3) 0.022(2) -0.0015(18) 0.0061(17) -0.0073(18)
C9 0.0163(19) 0.025(2) 0.0186(19) -0.0014(15) 0.0041(15) 0.0003(16)
C27 0.027(2) 0.0197(19) 0.024(2) -0.0062(16) 0.0039(17) -0.0003(16)
C35 0.025(2) 0.024(2) 0.029(2) -0.0064(17) 0.0004(17) 0.0043(17)
C47 0.030(2) 0.028(2) 0.023(2) 0.0007(17) 0.0077(17) 0.0067(18)
C25 0.030(2) 0.021(2) 0.028(2) 0.0052(16) 0.0090(17) 0.0016(17)
C30 0.027(2) 0.0166(19) 0.021(2) 0.0022(15) 0.0068(16) 0.0012(16)
C3 0.030(2) 0.033(2) 0.023(2) -0.0001(18) 0.0043(18) -0.0059(19)
C43 0.034(2) 0.021(2) 0.023(2) 0.0005(16) 0.0121(18) 0.0043(18)
C46 0.037(3) 0.029(2) 0.028(2) 0.0117(18) 0.0142(19) 0.0103(19)
C45 0.042(3) 0.0151(19) 0.043(3) 0.0088(18) 0.027(2) 0.0057(18)
C32 0.029(2) 0.026(2) 0.035(2) 0.0037(18) 0.0051(19) 0.0054(18)
C6 0.045(3) 0.038(3) 0.017(2) -0.0060(18) 0.0047(19) 0.002(2)
C24 0.028(2) 0.024(2) 0.020(2) -0.0023(16) 0.0067(16) 0.0015(17)
C14 0.024(2) 0.023(2) 0.026(2) -0.0046(17) 0.0049(16) -0.0017(17)
C26 0.023(2) 0.017(2) 0.035(2) 0.0015(16) 0.0098(17) 0.0019(15)
C1 0.025(2) 0.0176(19) 0.0203(19) -0.0004(15) 0.0049(16) -0.0041(16)
C42 0.043(3) 0.034(2) 0.032(2) -0.006(2) 0.019(2) 0.003(2)
C11 0.037(3) 0.028(2) 0.026(2) 0.0070(18) 0.0082(19) -0.0010(19)
C31 0.029(2) 0.021(2) 0.027(2) 0.0003(17) -0.0019(17) 0.0017(17)
C40 0.038(3) 0.040(3) 0.021(2) 0.0004(19) 0.0079(18) -0.001(2)
C28 0.025(2) 0.024(2) 0.020(2) 0.0015(16) 0.0053(16) -0.0008(16)
C19 0.041(3) 0.047(3) 0.040(3) -0.008(2) 0.007(2) -0.017(2)
C33 0.035(2) 0.024(2) 0.033(2) -0.0029(18) 0.0112(19) 0.0095(18)
C38 0.032(3) 0.034(3) 0.049(3) -0.008(2) 0.002(2) -0.009(2)
C13 0.025(2) 0.033(2) 0.023(2) -0.0085(17) 0.0028(16) -0.0042(17)
C34 0.040(3) 0.027(2) 0.032(2) -0.0117(18) 0.005(2) -0.0009(19)
C5 0.036(3) 0.037(2) 0.024(2) 0.0056(19) 0.0110(19) 0.011(2)
C50 0.104(7) 0.146(9) 0.134(9) -0.015(7) -0.005(6) 0.029(7)
C10 0.031(2) 0.022(2) 0.024(2) -0.0023(16) 0.0065(17) 0.0008(17)
C4 0.028(2) 0.044(3) 0.032(2) 0.008(2) 0.0096(19) -0.001(2)
C51 0.063(6) 0.139(9) 0.277(15) -0.104(10) -0.058(8) -0.008(6)
C7 0.027(2) 0.036(2) 0.027(2) -0.0021(18) 0.0073(18) -0.0022(19)
C29 0.043(3) 0.021(2) 0.041(3) 0.0011(19) 0.015(2) 0.0016(19)
C54 0.094(6) 0.101(6) 0.057(4) -0.014(4) -0.004(4) 0.042(5)
C39 0.027(3) 0.051(3) 0.057(3) -0.012(3) 0.003(2) -0.001(2)
C37 0.040(3) 0.038(3) 0.031(2) -0.007(2) -0.006(2) 0.002(2)
C8 0.050(3) 0.058(3) 0.032(3) 0.003(2) 0.021(2) 0.015(3)
C36 0.051(3) 0.038(3) 0.061(4) -0.009(3) 0.012(3) 0.017(2)
C49 0.104(7) 0.087(6) 0.131(8) -0.028(6) -0.024(6) 0.017(5)
C21 0.032(3) 0.075(4) 0.031(3) -0.001(2) -0.008(2) -0.005(3)
C41 0.045(3) 0.029(2) 0.041(3) 0.005(2) 0.024(2) -0.002(2)
C18 0.058(3) 0.051(3) 0.034(3) 0.005(2) 0.006(2) 0.025(3)
C16 0.057(3) 0.024(2) 0.039(3) -0.006(2) 0.002(2) 0.004(2)
C20 0.027(3) 0.089(5) 0.049(3) -0.001(3) 0.008(2) -0.004(3)
O3 0.138(7) 0.095(5) 0.269(11) -0.047(6) -0.061(7) 0.005(5)
C15 0.050(3) 0.053(3) 0.021(2) 0.000(2) 0.008(2) -0.013(2)
O4 0.077(4) 0.112(5) 0.112(5) 0.016(4) -0.009(3) -0.020(3)
C17 0.057(3) 0.052(3) 0.030(3) -0.003(2) 0.012(2) 0.028(3)
C52 0.130(9) 0.121(8) 0.136(9) -0.045(7) -0.028(7) 0.012(7)
C53 0.150(8) 0.074(5) 0.078(5) -0.047(4) 0.053(5) -0.064(5)
C55 0.063(4) 0.064(4) 0.122(6) -0.021(4) 0.032(4) -0.017(3)
C56 0.066(4) 0.071(5) 0.090(5) 0.011(4) 0.002(4) -0.021(4)

loop_
_atom_type_symbol
_atom_type_description
_atom_type_scat_dispersion_real
_atom_type_scat_dispersion_imag
_atom_type_scat_source
C C 0.0033 0.0016 'International Tables Vol C Tables 4.2.6.8 and 6.1.1.4'
H H 0.0000 0.0000 'International Tables Vol C Tables 4.2.6.8 and 6.1.1.4'
O O 0.0106 0.0060 'International Tables Vol C Tables 4.2.6.8 and 6.1.1.4'
N N 0.0061 0.0033 'International Tables Vol C Tables 4.2.6.8 and 6.1.1.4'
Cl Cl 0.1484 0.1585 'International Tables Vol C Tables 4.2.6.8 and 6.1.1.4'
Si Si 0.0817 0.0704 'International Tables Vol C Tables 4.2.6.8 and 6.1.1.4'
Sn Sn -0.6537 1.4246 'International Tables Vol C Tables 4.2.6.8 and 6.1.1.4'

loop_
_exptl_crystal_face_index_h
_exptl_crystal_face_index_k
_exptl_crystal_face_index_l
_exptl_crystal_face_perp_dist
0 -1 0 0.165
0 1 0 0.077
0 0 1 0.093
1 0 0 0.023
-1 0 0 0.169
0 0 -1 0.078
-1 0 1 0.151
1 0 -1 0.036
-1 1 0 0.110

loop_
_geom_angle_atom_site_label_1
_geom_angle_atom_site_label_2
_geom_angle_atom_site_label_3
_geom_angle
O1 Sn1 O2 81.53(10)
O1 Sn1 N2 89.99(11)
O2 Sn1 N2 164.14(11)
O1 Sn1 N4 164.25(11)
O2 Sn1 N4 92.13(11)
N2 Sn1 N4 99.27(12)
O1 Sn1 N1 95.22(11)
O2 Sn1 N1 105.52(11)
N2 Sn1 N1 61.73(12)
N4 Sn1 N1 100.38(12)
O1 Sn1 N5 104.59(11)
O2 Sn1 N5 96.19(11)
N2 Sn1 N5 98.92(12)
N4 Sn1 N5 61.56(11)
N1 Sn1 N5 152.53(11)
O1 Sn1 C1 91.74(11)
O2 Sn1 C1 135.60(11)
N2 Sn1 C1 30.69(11)
N4 Sn1 C1 102.74(12)
N1 Sn1 C1 31.08(11)
N5 Sn1 C1 127.76(11)
O1 Sn1 C22 134.91(11)
O2 Sn1 C22 94.35(11)
N2 Sn1 C22 101.09(11)
N4 Sn1 C22 30.74(11)
N1 Sn1 C22 128.60(12)
N5 Sn1 C22 30.82(11)
C1 Sn1 C22 119.42(11)
N3 Si1 C16 108.13(19)
N3 Si1 C17 114.9(2)
C16 Si1 C17 109.0(2)
N3 Si1 C18 105.9(2)
C16 Si1 C18 109.5(2)
C17 Si1 C18 109.3(2)
N6 Si3 C38 114.48(19)
N6 Si3 C39 106.98(19)
C38 Si3 C39 108.2(2)
N6 Si3 C37 108.31(18)
C38 Si3 C37 108.8(2)
C39 Si3 C37 110.0(2)
N6 Si4 C40 108.82(17)
N6 Si4 C41 106.78(19)
C40 Si4 C41 109.5(2)
N6 Si4 C42 113.81(18)
C40 Si4 C42 109.0(2)
C41 Si4 C42 108.9(2)
N3 Si2 C20 106.5(2)
N3 Si2 C21 114.6(2)
C20 Si2 C21 107.5(2)
N3 Si2 C19 109.30(19)
C20 Si2 C19 109.5(3)
C21 Si2 C19 109.2(2)
C48 O2 Sn1 111.1(2)
C22 N4 C23 124.2(3)
C22 N4 Sn1 94.7(2)
C23 N4 Sn1 137.5(2)
C22 N5 C30 124.0(3)
C22 N5 Sn1 93.3(2)
C30 N5 Sn1 138.4(2)
C43 O1 Sn1 111.0(2)
C1 N1 C2 123.7(3)
C1 N1 Sn1 92.9(2)
C2 N1 Sn1 137.1(3)
C1 N3 Si1 118.2(3)
C1 N3 Si2 117.2(3)
Si1 N3 Si2 124.58(19)
C1 N2 C9 125.7(3)
C1 N2 Sn1 94.8(2)
C9 N2 Sn1 137.5(2)
C22 N6 Si4 118.8(3)
C22 N6 Si3 117.2(3)
Si4 N6 Si3 124.03(18)
O2 C48 C47 123.0(4)
O2 C48 C43 117.8(3)
C47 C48 C43 119.2(4)
C43 C44 C45 121.0(4)
C43 C44 Cl1 117.8(3)
C45 C44 Cl1 121.3(3)
C7 C2 C3 118.3(4)
C7 C2 N1 119.9(4)
C3 C2 N1 121.9(4)
C28 C23 C24 119.0(3)
C28 C23 N4 119.3(3)
C24 C23 N4 121.6(3)
N4 C22 N5 110.4(3)
N4 C22 N6 124.4(3)
N5 C22 N6 125.1(3)
N4 C22 Sn1 54.51(18)
N5 C22 Sn1 55.89(18)
N6 C22 Sn1 177.1(3)
C13 C12 C11 118.2(4)
C13 C12 C15 121.1(4)
C11 C12 C15 120.7(4)
C14 C9 C10 119.2(3)
C14 C9 N2 118.8(3)
C10 C9 N2 122.0(3)
C26 C27 C28 121.2(4)
C26 C27 H27 119.3
C28 C27 H27 119.5
C34 C35 C30 120.4(4)
C34 C35 H35 119.7
C30 C35 H35 119.9
C48 C47 C46 120.7(4)
C48 C47 Cl4 118.2(3)
C46 C47 Cl4 121.0(3)
C24 C25 C26 122.0(4)
C24 C25 H25 119.1
C26 C25 H25 118.9
C31 C30 C35 118.4(4)
C31 C30 N5 122.6(3)
C35 C30 N5 119.0(3)
C4 C3 C2 120.1(4)
C4 C3 H3 119.9
C2 C3 H3 120.0
O1 C43 C44 122.1(4)
O1 C43 C48 118.3(4)
C44 C43 C48 119.5(4)
C45 C46 C47 120.0(4)
C45 C46 Cl3 120.4(3)
C47 C46 Cl3 119.6(4)
C46 C45 C44 119.4(4)
C46 C45 Cl2 120.8(3)
C44 C45 Cl2 119.8(4)
C31 C32 C33 121.4(4)
C31 C32 H32 119.3
C33 C32 H32 119.3
C7 C6 C5 121.3(4)
C7 C6 H6 119.3
C5 C6 H6 119.4
C25 C24 C23 119.9(4)
C25 C24 H24 119.9
C23 C24 H24 120.2
C9 C14 C13 120.6(4)
C9 C14 H14 119.7
C13 C14 H14 119.6
C25 C26 C27 117.8(3)
C25 C26 C29 120.6(4)
C27 C26 C29 121.6(4)
N2 C1 N1 110.4(3)
N2 C1 N3 124.6(3)
N1 C1 N3 125.0(3)
N2 C1 Sn1 54.48(19)
N1 C1 Sn1 56.01(19)
N3 C1 Sn1 176.3(3)
Si4 C42 H42A 109.4
Si4 C42 H42B 109.5
H42A C42 H42B 109.5
Si4 C42 H42C 109.6
H42A C42 H42C 109.5
H42B C42 H42C 109.5
C10 C11 C12 121.1(4)
C10 C11 H11 119.6
C12 C11 H11 119.3
C32 C31 C30 120.6(4)
C32 C31 H31 119.8
C30 C31 H31 119.7
Si4 C40 H40A 109.6
Si4 C40 H40B 109.4
H40A C40 H40B 109.5
Si4 C40 H40C 109.5
H40A C40 H40C 109.5
H40B C40 H40C 109.5
C23 C28 C27 120.1(4)
C23 C28 H28 120.0
C27 C28 H28 119.9
Si2 C19 H19A 109.3
Si2 C19 H19B 109.7
H19A C19 H19B 109.5
Si2 C19 H19C 109.4
H19A C19 H19C 109.5
H19B C19 H19C 109.5
C32 C33 C34 117.6(4)
C32 C33 C36 121.3(4)
C34 C33 C36 121.2(4)
Si3 C38 H38A 109.4
Si3 C38 H38B 109.4
H38A C38 H38B 109.5
Si3 C38 H38C 109.6
H38A C38 H38C 109.5
H38B C38 H38C 109.5
C12 C13 C14 120.8(4)
C12 C13 H13 119.7
C14 C13 H13 119.5
C35 C34 C33 121.6(4)
C35 C34 H34 119.0
C33 C34 H34 119.4
C4 C5 C6 117.1(4)
C4 C5 C8 121.1(4)
C6 C5 C8 121.7(4)
C49 C50 C51 101.6(8)
C49 C50 H50A 110.6
C51 C50 H50A 113.3
C49 C50 H50B 111.3
C51 C50 H50B 110.5
H50A C50 H50B 109.3
C11 C10 C9 120.0(4)
C11 C10 H10 120.0
C9 C10 H10 120.0
C3 C4 C5 122.3(4)
C3 C4 H4 118.7
C5 C4 H4 119.0
C52 C51 C50 104.6(8)
C52 C51 H51A 114.1
C50 C51 H51A 112.2
C52 C51 H51B 107.8
C50 C51 H51B 109.0
H51A C51 H51B 108.9
C2 C7 C6 120.8(4)
C2 C7 H7 119.6
C6 C7 H7 119.5
C26 C29 H29A 109.5
C26 C29 H29B 109.5
H29A C29 H29B 109.5
C26 C29 H29C 109.4
H29A C29 H29C 109.5
H29B C29 H29C 109.5
C53 C54 C55 99.9(5)
C53 C54 H54A 110.9
C55 C54 H54A 112.0
C53 C54 H54B 111.9
C55 C54 H54B 112.2
H54A C54 H54B 109.7
Si3 C39 H39A 109.3
Si3 C39 H39B 109.5
H39A C39 H39B 109.5
Si3 C39 H39C 109.6
H39A C39 H39C 109.5
H39B C39 H39C 109.5
Si3 C37 H37A 109.4
Si3 C37 H37B 109.6
H37A C37 H37B 109.5
Si3 C37 H37C 109.4
H37A C37 H37C 109.5
H37B C37 H37C 109.5
C5 C8 H8A 109.7
C5 C8 H8B 109.4
H8A C8 H8B 109.5
C5 C8 H8C 109.3
H8A C8 H8C 109.5
H8B C8 H8C 109.5
C33 C36 H36A 109.5
C33 C36 H36B 109.4
H36A C36 H36B 109.5
C33 C36 H36C 109.6
H36A C36 H36C 109.5
H36B C36 H36C 109.5
O3 C49 C50 111.1(8)
O3 C49 H49A 108.0
C50 C49 H49A 110.2
O3 C49 H49B 110.6
C50 C49 H49B 109.1
H49A C49 H49B 107.9
Si2 C21 H21A 109.3
Si2 C21 H21B 109.4
H21A C21 H21B 109.5
Si2 C21 H21C 109.7
H21A C21 H21C 109.5
H21B C21 H21C 109.5
Si4 C41 H41A 109.6
Si4 C41 H41B 109.2
H41A C41 H41B 109.5
Si4 C41 H41C 109.6
H41A C41 H41C 109.5
H41B C41 H41C 109.5
Si1 C18 H18A 109.3
Si1 C18 H18B 109.7
H18A C18 H18B 109.5
Si1 C18 H18C 109.4
H18A C18 H18C 109.5
H18B C18 H18C 109.5
Si1 C16 H16A 109.5
Si1 C16 H16B 109.5
H16A C16 H16B 109.5
Si1 C16 H16C 109.5
H16A C16 H16C 109.5
H16B C16 H16C 109.5
Si2 C20 H20A 109.6
Si2 C20 H20B 109.4
H20A C20 H20B 109.5
Si2 C20 H20C 109.4
H20A C20 H20C 109.5
H20B C20 H20C 109.5
C49 O3 C52 105.8(8)
C12 C15 H15A 109.6
C12 C15 H15B 109.2
H15A C15 H15B 109.5
C12 C15 H15C 109.6
H15A C15 H15C 109.5
H15B C15 H15C 109.5
C56 O4 C53 101.8(6)
Si1 C17 H17A 109.4
Si1 C17 H17B 109.4
H17A C17 H17B 109.5
Si1 C17 H17C 109.6
H17A C17 H17C 109.5
H17B C17 H17C 109.5
C51 C52 O3 110.7(9)
C51 C52 H52A 113.2
O3 C52 H52A 108.6
C51 C52 H52B 107.2
O3 C52 H52B 109.0
H52A C52 H52B 108.2
O4 C53 C54 110.1(5)
O4 C53 H53A 109.8
C54 C53 H53A 111.1
O4 C53 H53B 108.5
C54 C53 H53B 109.1
H53A C53 H53B 108.1
C56 C55 C54 103.6(6)
C56 C55 H55A 111.9
C54 C55 H55A 111.0
C56 C55 H55B 110.1
C54 C55 H55B 111.1
H55A C55 H55B 109.1
O4 C56 C55 112.0(6)
O4 C56 H56A 108.0
C55 C56 H56A 108.3
O4 C56 H56B 110.4
C55 C56 H56B 110.1
H56A C56 H56B 107.9

loop_
_geom_bond_atom_site_label_1
_geom_bond_atom_site_label_2
_geom_bond_distance
Sn1 O1 2.046(3)
Sn1 O2 2.051(2)
Sn1 N2 2.129(3)
Sn1 N4 2.135(3)
Sn1 N1 2.164(3)
Sn1 N5 2.167(3)
Sn1 C1 2.607(4)
Sn1 C22 2.613(4)
Cl2 C45 1.729(4)
Si1 N3 1.780(4)
Si1 C16 1.846(5)
Si1 C17 1.857(5)
Si1 C18 1.864(5)
Cl4 C47 1.729(4)
Si3 N6 1.784(3)
Si3 C38 1.860(5)
Si3 C39 1.863(5)
Si3 C37 1.865(5)
Si4 N6 1.781(3)
Si4 C40 1.847(4)
Si4 C41 1.858(4)
Si4 C42 1.861(4)
Cl1 C44 1.734(4)
Si2 N3 1.786(4)
Si2 C20 1.852(5)
Si2 C21 1.856(5)
Si2 C19 1.859(5)
Cl3 C46 1.732(4)
O2 C48 1.339(5)
N4 C22 1.340(5)
N4 C23 1.422(5)
N5 C22 1.341(5)
N5 C30 1.422(5)
O1 C43 1.338(5)
N1 C1 1.347(5)
N1 C2 1.421(5)
N3 C1 1.388(5)
N2 C1 1.335(5)
N2 C9 1.429(5)
N6 C22 1.386(5)
C48 C47 1.383(5)
C48 C43 1.413(6)
C44 C43 1.380(6)
C44 C45 1.405(6)
C2 C7 1.380(6)
C2 C3 1.398(6)
C23 C28 1.386(5)
C23 C24 1.395(5)
C12 C13 1.386(6)
C12 C11 1.394(6)
C12 C15 1.514(6)
C9 C14 1.382(5)
C9 C10 1.389(5)
C27 C26 1.386(5)
C27 C28 1.399(5)
C27 H27 0.9300
C35 C34 1.383(6)
C35 C30 1.387(5)
C35 H35 0.9299
C47 C46 1.403(6)
C25 C24 1.383(5)
C25 C26 1.386(6)
C25 H25 0.9299
C30 C31 1.386(5)
C3 C4 1.372(6)
C3 H3 0.9302
C46 C45 1.380(7)
C32 C31 1.384(6)
C32 C33 1.384(6)
C32 H32 0.9301
C6 C7 1.383(6)
C6 C5 1.389(6)
C6 H6 0.9300
C24 H24 0.9300
C14 C13 1.388(5)
C14 H14 0.9300
C26 C29 1.511(5)
C42 H42A 0.9601
C42 H42B 0.9601
C42 H42C 0.9599
C11 C10 1.386(6)
C11 H11 0.9300
C31 H31 0.9299
C40 H40A 0.9600
C40 H40B 0.9600
C40 H40C 0.9599
C28 H28 0.9300
C19 H19A 0.9600
C19 H19B 0.9600
C19 H19C 0.9599
C33 C34 1.385(6)
C33 C36 1.512(6)
C38 H38A 0.9601
C38 H38B 0.9600
C38 H38C 0.9600
C13 H13 0.9300
C34 H34 0.9300
C5 C4 1.383(6)
C5 C8 1.512(6)
C50 C49 1.416(11)
C50 C51 1.520(12)
C50 H50A 0.9700
C50 H50B 0.9701
C10 H10 0.9300
C4 H4 0.9299
C51 C52 1.349(12)
C51 H51A 0.9700
C51 H51B 0.9699
C7 H7 0.9300
C29 H29A 0.9599
C29 H29B 0.9600
C29 H29C 0.9601
C54 C53 1.508(10)
C54 C55 1.552(9)
C54 H54A 0.9700
C54 H54B 0.9701
C39 H39A 0.9600
C39 H39B 0.9601
C39 H39C 0.9600
C37 H37A 0.9601
C37 H37B 0.9598
C37 H37C 0.9600
C8 H8A 0.9600
C8 H8B 0.9600
C8 H8C 0.9599
C36 H36A 0.9600
C36 H36B 0.9600
C36 H36C 0.9602
C49 O3 1.386(10)
C49 H49A 0.9701
C49 H49B 0.9700
C21 H21A 0.9601
C21 H21B 0.9600
C21 H21C 0.9600
C41 H41A 0.9601
C41 H41B 0.9600
C41 H41C 0.9601
C18 H18A 0.9601
C18 H18B 0.9600
C18 H18C 0.9599
C16 H16A 0.9599
C16 H16B 0.9600
C16 H16C 0.9599
C20 H20A 0.9601
C20 H20B 0.9600
C20 H20C 0.9600
O3 C52 1.390(10)
C15 H15A 0.9601
C15 H15B 0.9600
C15 H15C 0.9599
O4 C56 1.378(8)
O4 C53 1.395(9)
C17 H17A 0.9600
C17 H17B 0.9599
C17 H17C 0.9601
C52 H52A 0.9700
C52 H52B 0.9700
C53 H53A 0.9700
C53 H53B 0.9700
C55 C56 1.443(9)
C55 H55A 0.9700
C55 H55B 0.9699
C56 H56A 0.9700
C56 H56B 0.9700
